data_1534807
loop_
_publ_author_name
'Sharma, R.P.'
'Venugopalan, P.'
'Sharma, R.'
'Bala, R.'

_publ_section_title
;
 Cationic cobaltammines as anion receptors. Part V. Synthesis,
 characterization and X-ray structure of [Co (N H3)6] Cl Mo O4 * 3 H2 O
;
_journal_name_full 'Journal of Coordination Chemistry'
_journal_page_first 1563
_journal_page_last 1569
_journal_volume 57
_journal_year 2004
_chemical_formula_sum 'Cl Co H24 Mo N6 O7'
_chemical_name_systematic '(Co (N H3)6) Cl Mo O4  (H2 O)3'
_space_group_IT_number 62
_symmetry_space_group_name_Hall '-P 2ac 2n'
_symmetry_space_group_name_H-M 'P n m a'
_cell_angle_alpha 90
_cell_angle_beta 90
_cell_angle_gamma 90
_cell_formula_units_Z 4
_cell_length_a 18.408
_cell_length_b 8.672
_cell_length_c 8.661
_cell_volume 1382.592
_citation_journal_id_ASTM JCCMBQ
_cod_data_source_file Sharma_JCCMBQ_2004_1431.cif
_cod_data_source_block H24Cl1Co1Mo1N6O7
_cod_original_formula_sum 'H24 Cl1 Co1 Mo1 N6 O7'
_cod_database_code 1534807

loop_
_symmetry_equiv_pos_as_xyz
x,y,z
-x+1/2,-y,z+1/2
x+1/2,-y+1/2,-z+1/2
-x,y+1/2,-z
-x,-y,-z
x-1/2,y,-z-1/2
-x-1/2,y-1/2,z-1/2
x,-y-1/2,z

loop_
_atom_site_label
_atom_site_type_symbol
_atom_site_fract_x
_atom_site_fract_y
_atom_site_fract_z
_atom_site_occupancy
_atom_site_U_iso_or_equiv
Mo1 Mo+6 0.097378 0.25 -0.38683 1 0.0
H12 H+1 0.0514 0.25 0.1267 1 0.0
Cl1 Cl-1 0.18772 0.25 0.18893 1 0.0
H13 H+1 0.4181 -0.0519 -0.5808 1 0.0
H14 H+1 0.4431 0.102 -0.5826 1 0.0
Co1 Co+3 0.33242 0.25 0.82417 1 0.0
O2 O-2 0.02398 0.25 -0.5158 1 0.0
H2 H+1 0.45 0.1275 0.8053 1 0.0
O3 O-2 0.0614 0.25 -0.1986 1 0.0
H3 H+1 0.4028 0.0557 0.6916 1 0.0
O5 O-2 0.41016 0.0404 -0.5523 1 0.0
N2 N-3 0.3073 0.25 0.6028 1 0.0
N3 N-3 0.3589 0.25 1.0443 1 0.0
H4 H+1 0.2592 0.25 0.5922 1 0.0
O1 O-2 0.15258 0.4139 -0.4111 1 0.0
H1 H+1 0.3981 0.0105 0.8528 1 0.0
O4 O-2 0.0109 0.25 0.1736 1 0.0
N1 N-3 0.40587 0.0888 0.7886 1 0.0
H10 H+1 0.2314 0.0783 0.781 1 0.0
H8 H+1 0.2315 0.1188 0.9438 1 0.0
N4 N-3 0.25909 0.0904 0.8643 1 0.0
H5 H+1 0.3257 0.1662 0.5581 1 0.0
H7 H+1 0.385 0.3338 1.0653 1 0.0
H9 H+1 0.2811 0.0017 0.8863 1 0.0
H6 H+1 0.3188 0.25 1.1018 1 0.0
H11 H+1 0.0176 0.25 0.2707 1 0.0
